data_7719884
loop_
_publ_author_name
'Dallerba, Elena'
'Cameron, Lee'
'Armstrong, Blake I.'
'Ellison, Gaewyn'
'Turner, Eva'
'Innes, Evelyn'
'Strickling, Georgia L.'
'Pangiarella, Joel Ethan'
'O'Conghaile, Peter'
'Nesbit, Michael'
'Moggach, Stephen A.'
'Raiteri, Paolo'
'Stagni, Stefano'
'Pearson, Emma'
'Hackett, Mark'
'Massi, Massimiliano'

_publ_section_title
;
 Methylated regioisomers of Re(I) and Ir(III) tetrazole complexes:
 photophysical properties and optical imaging of brain tissue
;
_journal_name_full 'Dalton Transactions'
_journal_paper_doi 10.1039/D5DT01745A
_journal_year 2025
_chemical_formula_moiety 'C33 H25 Ir N7, F6 P, 0.375[CH2Cl2]'
_chemical_formula_sum 'C33.38 H25.75 Cl0.75 F6 Ir N7 P'
_chemical_formula_weight 888.68
_space_group_crystal_system monoclinic
_space_group_IT_number 14
_space_group_name_Hall '-P 2ybc'
_space_group_name_H-M_alt 'P 1 21/c 1'
_atom_sites_solution_hydrogens geom
_atom_sites_solution_primary dual
_audit_block_doi 10.5517/ccdc.csd.cc2dlrf6
_audit_creation_date 2022-10-12
_audit_creation_method
;
Olex2 1.5
(compiled 2022.04.07 svn.rca3783a0 for OlexSys, GUI svn.r6498)
;
_audit_update_record
;
2022-11-28 deposited with the CCDC.	2025-11-12 downloaded from the CCDC.
;
_cell_angle_alpha 90
_cell_angle_beta 93.8150(10)
_cell_angle_gamma 90
_cell_formula_units_Z 8
_cell_length_a 8.48790(10)
_cell_length_b 18.7654(4)
_cell_length_c 41.0127(6)
_cell_measurement_reflns_used 28236
_cell_measurement_temperature 100.00(10)
_cell_measurement_theta_max 75.4060
_cell_measurement_theta_min 4.3100
_cell_volume 6517.98(19)
_computing_cell_refinement 'CrysAlisPro 1.171.42.58a (Rigaku OD, 2022)'
_computing_data_collection 'CrysAlisPro 1.171.42.58a (Rigaku OD, 2022)'
_computing_data_reduction 'CrysAlisPro 1.171.42.58a (Rigaku OD, 2022)'
_computing_molecular_graphics 'Olex2 1.5 (Dolomanov et al., 2009)'
_computing_publication_material 'Olex2 1.5 (Dolomanov et al., 2009)'
_computing_structure_refinement 'XL  (Sheldrick, 2008)'
_computing_structure_solution 'SHELXT  (Sheldrick, 2015)'
_diffrn_ambient_environment N~2~
_diffrn_ambient_temperature 100.00(10)
_diffrn_detector 'Hybrid Pixel Array Detector'
_diffrn_detector_area_resol_mean 10.0000
_diffrn_detector_type HyPix
_diffrn_measured_fraction_theta_full 0.997
_diffrn_measured_fraction_theta_max 0.958
_diffrn_measurement_details
;
List of Runs (angles in degrees, time in seconds):

  # Type    Start    End  Width  t~exp~   \w     \q     \k     \f   Frames
#--------------------------------------------------------------------------
  1  \w     49.00 119.00   0.50    0.08    --   45.98 163.00-166.00  140
  2  \w     87.00 116.00   0.50    0.08    --   45.98 125.00 -30.00   58
  3  \w     75.00 118.00   0.50    0.08    --   45.98 125.00   0.00   86
  4  \w    103.00 128.00   0.50    0.28    --  102.69 116.00  44.00   50
  5  \w     91.00 171.00   0.50    0.28    --  102.69  45.00 -30.00  160
  6  \w    -27.00  24.00   0.50    0.08    --   45.98 -19.00 -90.00  102
  7  \w     32.00 118.00   0.50    0.08    --   45.98-163.00 167.00  172
  8  \w     48.00  73.00   0.50    0.08    --   45.98-116.00 -43.00   50
  9  \w     31.00  64.00   0.50    0.28    --  102.69 -61.00  90.00   66
 10  \w     35.00 103.00   0.50    0.28    --  102.69 -94.00 150.00  136
 11  \w     60.00  85.00   0.50    0.28    --  102.69-163.00 167.00   50
 12  \w     82.00 109.00   0.50    0.28    --  102.69-116.00 -43.00   54
 13  \w     30.00  77.00   0.50    0.28    --  102.69-116.00 -43.00   94
 14  \w     52.00  78.00   0.50    0.28    --  102.69 -94.00   0.00   52
 15  \w   -118.00 -32.00   0.50    0.08    --  -45.98 163.00-166.00  172
 16  \w    -72.00 -30.00   0.50    0.28    -- -102.69  61.00   0.00   84
 17  \w    -64.00 -30.00   0.50    0.28    -- -102.69  61.00  30.00   68
 18  \w    -72.00 -32.00   0.50    0.28    -- -102.69  61.00 -30.00   80
 19  \w   -109.00 -50.00   0.50    0.28    -- -102.69 116.00  44.00  118
 20  \w    -89.00  -6.00   0.50    0.08    --  -45.98 116.00  44.00  166
 21  \w   -104.00 -31.00   0.50    0.28    -- -102.69  77.00 120.00  146
 22  \w    -72.00 -34.00   0.50    0.08    --  -45.98 -37.00 -30.00   76
 23  \w   -174.00 -93.00   0.50    0.28    -- -102.69 -45.00 150.00  162
 24  \w   -119.00 -88.00   0.50    0.08    --  -45.98 -37.00 -30.00   62
 25  \w   -127.00 -87.00   0.50    0.28    -- -102.69 -61.00-120.00   80
 26  \w   -140.00 -81.00   0.50    0.28    -- -102.69-116.00 -43.00  118
 27  \w   -118.00 -73.00   0.50    0.08    --  -45.98-125.00   0.00   90
 28  \w   -104.00 -79.00   0.50    0.08    --  -45.98-125.00  30.00   50
 29  \w   -118.00 -48.00   0.50    0.08    --  -45.98-163.00 167.00  140
 30  \w   -126.00-101.00   0.50    0.28    -- -102.69-163.00 167.00   50
;
_diffrn_measurement_device 'four-circle diffractometer'
_diffrn_measurement_device_type 'XtaLAB Synergy, Single source at home/near, HyPix'
_diffrn_measurement_method '\w scans'
_diffrn_orient_matrix_type 'CrysAlisPro convention (1999,Acta A55,543-557)'
_diffrn_orient_matrix_UB_11 -0.0259510000
_diffrn_orient_matrix_UB_12 0.0811479000
_diffrn_orient_matrix_UB_13 0.0017247000
_diffrn_orient_matrix_UB_21 -0.0504273000
_diffrn_orient_matrix_UB_22 0.0011303000
_diffrn_orient_matrix_UB_23 -0.0367808000
_diffrn_orient_matrix_UB_31 -0.1727783000
_diffrn_orient_matrix_UB_32 -0.0124958000
_diffrn_orient_matrix_UB_33 0.0078547000
_diffrn_radiation_monochromator mirror
_diffrn_radiation_probe x-ray
_diffrn_radiation_type 'Cu K\a'
_diffrn_radiation_wavelength 1.54184
_diffrn_reflns_av_R_equivalents 0.0570
_diffrn_reflns_av_unetI/netI 0.0421
_diffrn_reflns_Laue_measured_fraction_full 0.997
_diffrn_reflns_Laue_measured_fraction_max 0.958
_diffrn_reflns_limit_h_max 7
_diffrn_reflns_limit_h_min -10
_diffrn_reflns_limit_k_max 22
_diffrn_reflns_limit_k_min -23
_diffrn_reflns_limit_l_max 51
_diffrn_reflns_limit_l_min -51
_diffrn_reflns_number 64395
_diffrn_reflns_point_group_measured_fraction_full 0.997
_diffrn_reflns_point_group_measured_fraction_max 0.958
_diffrn_reflns_theta_full 67.684
_diffrn_reflns_theta_max 75.567
_diffrn_reflns_theta_min 2.590
_diffrn_source 'micro-focus sealed X-ray tube'
_diffrn_source_type 'PhotonJet (Cu) X-ray Source'
_exptl_absorpt_coefficient_mu 9.595
_exptl_absorpt_correction_T_max 1.00000
_exptl_absorpt_correction_T_min 0.88805
_exptl_absorpt_correction_type multi-scan
_exptl_absorpt_process_details
;
CrysAlisPro 1.171.42.58a (Rigaku Oxford Diffraction, 2022)
Empirical absorption correction using spherical harmonics,
implemented in SCALE3 ABSPACK scaling algorithm.
;
_exptl_crystal_colour 'clear yellowish orange'
_exptl_crystal_colour_lustre clear
_exptl_crystal_colour_modifier yellowish
_exptl_crystal_colour_primary orange
_exptl_crystal_density_diffrn 1.811
_exptl_crystal_description irregular
_exptl_crystal_F_000 3470
_exptl_crystal_recrystallization_method 'grown from the evaporation of a dichloromethane and ether solution'
_exptl_crystal_size_max 0.112
_exptl_crystal_size_mid 0.097
_exptl_crystal_size_min 0.066
_refine_diff_density_max 1.949
_refine_diff_density_min -2.196
_refine_diff_density_rms 0.146
_refine_ls_extinction_method none
_refine_ls_goodness_of_fit_ref 1.159
_refine_ls_hydrogen_treatment constr
_refine_ls_matrix_type full
_refine_ls_number_parameters 867
_refine_ls_number_reflns 12976
_refine_ls_number_restraints 0
_refine_ls_restrained_S_all 1.159
_refine_ls_R_factor_all 0.0563
_refine_ls_R_factor_gt 0.0514
_refine_ls_shift/su_max 0.002
_refine_ls_shift/su_mean 0.000
_refine_ls_structure_factor_coef Fsqd
_refine_ls_weighting_details 'w=1/[\s^2^(Fo^2^)+(0.0151P)^2^+58.5742P] where P=(Fo^2^+2Fc^2^)/3'
_refine_ls_weighting_scheme calc
_refine_ls_wR_factor_gt 0.1111
_refine_ls_wR_factor_ref 0.1134
_reflns_Friedel_coverage 0.000
_reflns_number_gt 11849
_reflns_number_total 12976
_reflns_threshold_expression 'I > 2\s(I)'
_cod_data_source_file d5dt01745a2.cif
_cod_data_source_block mxm589rm
_cod_original_sg_symbol_H-M 'P 21/c'
_cod_database_code 7719884
_shelx_shelxl_version_number 2018/3
_chemical_oxdiff_formula 'Ir C40 h28 N6 O P6 F12'
_chemical_oxdiff_usercomment 'Lee Cameron for Ryan Morris'
_shelx_space_group_comment
;
The symmetry employed for this shelxl refinement is uniquely defined
by the following loop, which should always be used as a source of
symmetry information in preference to the above space-group names.
They are only intended as comments.
;
_shelx_estimated_absorpt_t_max 0.570
_shelx_estimated_absorpt_t_min 0.413
_olex2_refinement_description
;
1. Fixed Uiso
 At 1.2 times of:
  All C(H) groups
 At 1.5 times of:
  All C(H,H,H) groups
2.a Aromatic/amide H refined with riding coordinates:
 C51(H51), C12(H12), C13(H13), C56(H56), C10(H10), C4(H4), C54(H54), C46(H46),
 C42(H42), C64(H64), C43(H43), C24(H24), C57(H57), C23(H23), C21(H21), C32(H32),
  C53(H53), C31(H31), C20(H20), C65(H65), C15(H15), C48(H48), C14(H14),
 C30(H30), C59(H59), C18(H18), C52(H52), C45(H45), C7(H7), C47(H47), C19(H19),
 C29(H29), C38(H38), C41(H41), C26(H26), C62(H62), C25(H25), C5(H5), C63(H63),
 C37(H37), C58(H58), C8(H8), C9(H9), C40(H40)
2.b Idealised Me refined as rotating group:
 C1(H1A,H1B,H1C), C34(H34A,H34B,H34C)
;
_smtbx_masks_void_probe_radius 1.2
_smtbx_masks_void_truncation_radius 1.2
_olex2_exptl_crystal_mounting_method 'crystal was mounted on a glass fibre using silicon oil'
_olex2_submission_special_instructions 'No special instructions were received'
_oxdiff_exptl_absorpt_empirical_details
;
Empirical correction (ABSPACK) includes:
- Absorption correction using spherical harmonics
- Frame scaling
;
_oxdiff_exptl_absorpt_empirical_full_max 1.175
_oxdiff_exptl_absorpt_empirical_full_min 0.859

loop_
_space_group_symop_operation_xyz
'x, y, z'
'-x, y+1/2, -z+1/2'
'-x, -y, -z'
'x, -y-1/2, z-1/2'

loop_
_atom_site_label
_atom_site_type_symbol
_atom_site_fract_x
_atom_site_fract_y
_atom_site_fract_z
_atom_site_U_iso_or_equiv
_atom_site_adp_type
_atom_site_occupancy
_atom_site_site_symmetry_order
_atom_site_calc_flag
_atom_site_refinement_flags_posn
_atom_site_refinement_flags_adp
_atom_site_refinement_flags_occupancy
_atom_site_disorder_assembly
_atom_site_disorder_group
Ir2 Ir 0.04751(3) 0.86044(2) 0.60301(2) 0.02405(8) Uani 1 1 d . . . . .
Ir1 Ir -0.00885(3) 0.32819(2) 0.66405(2) 0.02459(8) Uani 1 1 d . . . . .
P1 P 0.5376(2) 0.55194(11) 0.70967(5) 0.0395(4) Uani 1 1 d . . . . .
P2 P -0.4773(2) 0.80537(13) 0.50036(5) 0.0422(5) Uani 1 1 d . . . . .
F3 F 0.4373(6) 0.6228(2) 0.71481(12) 0.0502(12) Uani 1 1 d . . . . .
F6 F 0.6363(6) 0.4796(3) 0.70512(13) 0.0602(14) Uani 1 1 d . . . . .
F2 F 0.5901(6) 0.5506(3) 0.74780(11) 0.0477(11) Uani 1 1 d . . . . .
F4 F 0.3861(6) 0.5049(3) 0.71642(13) 0.0552(13) Uani 1 1 d . . . . .
F12 F -0.4074(6) 0.7433(3) 0.47890(11) 0.0540(13) Uani 1 1 d . . . . .
F8 F -0.5481(6) 0.8665(3) 0.52234(11) 0.0582(14) Uani 1 1 d . . . . .
F7 F -0.3140(6) 0.8471(3) 0.50008(14) 0.0575(13) Uani 1 1 d . . . . .
N13 N -0.1398(7) 0.9303(3) 0.59759(13) 0.0258(11) Uani 1 1 d . . . . .
N11 N 0.1079(7) 0.8905(3) 0.55536(12) 0.0272(12) Uani 1 1 d . . . . .
N4 N -0.0747(7) 0.3892(3) 0.70500(12) 0.0264(12) Uani 1 1 d . . . . .
F9 F -0.4128(6) 0.7649(3) 0.53297(11) 0.0597(14) Uani 1 1 d . . . . .
N6 N 0.1913(7) 0.3019(3) 0.69241(13) 0.0267(12) Uani 1 1 d . . . . .
F11 F -0.5409(7) 0.8463(3) 0.46809(12) 0.0652(15) Uani 1 1 d . . . . .
N14 N 0.2393(7) 0.7982(3) 0.61553(13) 0.0282(12) Uani 1 1 d . . . . .
F1 F 0.6917(6) 0.5988(3) 0.70378(13) 0.0614(14) Uani 1 1 d . . . . .
N7 N -0.2095(6) 0.3395(3) 0.63360(12) 0.0262(12) Uani 1 1 d . . . . .
N9 N 0.1554(7) 0.9372(3) 0.51082(14) 0.0340(13) Uani 1 1 d . . . . .
N8 N 0.0888(7) 0.8757(4) 0.50199(14) 0.0359(14) Uani 1 1 d . . . . .
N2 N -0.1122(7) 0.4326(3) 0.75045(13) 0.0303(13) Uani 1 1 d . . . . .
F5 F 0.4884(6) 0.5531(3) 0.67143(12) 0.0649(16) Uani 1 1 d . . . . .
N5 N 0.0643(7) 0.4421(3) 0.65309(13) 0.0265(12) Uani 1 1 d . . . . .
N12 N -0.0409(7) 0.7687(3) 0.56929(13) 0.0292(12) Uani 1 1 d . . . . .
C33 C 0.0538(9) 0.2697(4) 0.62553(15) 0.0300(15) Uani 1 1 d . . . . .
F10 F -0.6406(6) 0.7627(4) 0.50088(16) 0.0759(18) Uani 1 1 d . . . . .
N3 N -0.1356(7) 0.3733(3) 0.73315(13) 0.0284(12) Uani 1 1 d . . . . .
N10 N 0.1699(7) 0.9484(3) 0.54272(13) 0.0305(13) Uani 1 1 d . . . . .
N1 N -0.0390(7) 0.4855(3) 0.73563(13) 0.0327(13) Uani 1 1 d . . . . .
C66 C -0.0084(8) 0.8285(4) 0.64802(14) 0.0275(14) Uani 1 1 d . . . . .
C60 C 0.2515(9) 0.7752(4) 0.64727(16) 0.0310(15) Uani 1 1 d . . . . .
C28 C -0.0713(8) 0.2565(4) 0.60187(16) 0.0301(15) Uani 1 1 d . . . . .
C17 C 0.0365(8) 0.2018(4) 0.70430(14) 0.0265(14) Uani 1 1 d . . . . .
C22 C -0.0801(8) 0.2351(3) 0.68269(14) 0.0247(13) Uani 1 1 d . . . . .
C11 C 0.1193(8) 0.4709(4) 0.62503(16) 0.0297(15) Uani 1 1 d . . . . .
C2 C -0.0179(8) 0.4554(4) 0.70668(15) 0.0257(13) Uani 1 1 d . . . . .
C55 C 0.1445(8) 0.9471(4) 0.62583(14) 0.0274(14) Uani 1 1 d . . . . .
C49 C -0.1168(8) 0.9955(4) 0.61172(15) 0.0291(14) Uani 1 1 d . . . . .
C16 C 0.1876(8) 0.2387(4) 0.70850(15) 0.0264(14) Uani 1 1 d . . . . .
C51 C 0.0925(9) 1.0683(4) 0.64283(16) 0.0312(15) Uani 1 1 d . . . . .
H51 H 0.022462 1.107636 0.643759 0.037 Uiso 1 1 calc R U . . .
C12 C 0.3250(8) 0.3426(4) 0.69524(16) 0.0292(14) Uani 1 1 d . . . . .
H12 H 0.326219 0.387345 0.684430 0.035 Uiso 1 1 calc R U . . .
C13 C 0.4569(8) 0.3203(4) 0.71327(17) 0.0327(15) Uani 1 1 d . . . . .
H13 H 0.548905 0.349248 0.714805 0.039 Uiso 1 1 calc R U . . .
C35 C 0.0582(8) 0.8471(4) 0.53098(14) 0.0279(14) Uani 1 1 d . . . . .
C56 C 0.3602(8) 0.7861(4) 0.59642(17) 0.0319(15) Uani 1 1 d . . . . .
H56 H 0.352016 0.802453 0.574452 0.038 Uiso 1 1 calc R U . . .
C50 C 0.0424(8) 1.0043(4) 0.62751(15) 0.0300(15) Uani 1 1 d . . . . .
C3 C 0.0483(8) 0.4872(4) 0.67811(17) 0.0297(14) Uani 1 1 d . . . . .
C61 C 0.1110(9) 0.7880(4) 0.66495(15) 0.0304(15) Uani 1 1 d . . . . .
C10 C 0.1283(9) 0.4287(5) 0.59720(17) 0.0390(17) Uani 1 1 d . . . . .
H10 H 0.092868 0.380669 0.597430 0.047 Uiso 1 1 calc R U . . .
C4 C 0.0920(8) 0.5589(4) 0.67870(18) 0.0330(15) Uani 1 1 d . . . . .
H4 H 0.079580 0.587486 0.697464 0.040 Uiso 1 1 calc R U . . .
C54 C 0.2978(8) 0.9524(4) 0.63970(15) 0.0310(15) Uani 1 1 d . . . . .
H54 H 0.368151 0.913144 0.638840 0.037 Uiso 1 1 calc R U . . .
C46 C -0.4054(9) 0.9619(4) 0.58072(16) 0.0336(16) Uani 1 1 d . . . . .
H46 H -0.504446 0.949376 0.570129 0.040 Uiso 1 1 calc R U . . .
C42 C -0.1958(9) 0.6217(4) 0.6174(2) 0.0396(18) Uani 1 1 d . . . . .
H42 H -0.214349 0.611700 0.639571 0.048 Uiso 1 1 calc R U . . .
C64 C -0.1693(9) 0.8146(4) 0.69421(17) 0.0389(18) Uani 1 1 d . . . . .
H64 H -0.264018 0.824113 0.704522 0.047 Uiso 1 1 calc R U . . .
C6 C 0.1684(9) 0.5425(4) 0.62386(18) 0.0351(16) Uani 1 1 d . . . . .
C43 C -0.1327(8) 0.6865(4) 0.60928(18) 0.0321(15) Uani 1 1 d . . . . .
H43 H -0.108443 0.720635 0.625959 0.039 Uiso 1 1 calc R U . . .
C27 C -0.2173(8) 0.2962(4) 0.60672(16) 0.0313(15) Uani 1 1 d . . . . .
C24 C -0.4646(9) 0.3844(4) 0.61913(17) 0.0380(17) Uani 1 1 d . . . . .
H24 H -0.547216 0.416911 0.622990 0.046 Uiso 1 1 calc R U . . .
C57 C 0.4954(9) 0.7506(4) 0.60794(19) 0.0386(17) Uani 1 1 d . . . . .
H57 H 0.576586 0.740237 0.593778 0.046 Uiso 1 1 calc R U . . .
C23 C -0.3301(8) 0.3829(4) 0.63944(16) 0.0294(14) Uani 1 1 d . . . . .
H23 H -0.322001 0.413066 0.658057 0.035 Uiso 1 1 calc R U . . .
C21 C -0.2266(9) 0.2033(4) 0.67818(16) 0.0317(15) Uani 1 1 d . . . . .
H21 H -0.304427 0.223894 0.663344 0.038 Uiso 1 1 calc R U . . .
C32 C 0.2018(8) 0.2405(4) 0.62037(16) 0.0312(15) Uani 1 1 d . . . . .
H32 H 0.288391 0.249068 0.635747 0.037 Uiso 1 1 calc R U . . .
C1 C -0.1676(10) 0.4402(4) 0.78309(16) 0.0379(17) Uani 1 1 d . . . . .
H1A H -0.265004 0.468465 0.781967 0.057 Uiso 1 1 calc R U . . .
H1B H -0.086735 0.464402 0.797227 0.057 Uiso 1 1 calc R U . . .
H1C H -0.188498 0.393021 0.792043 0.057 Uiso 1 1 calc R U . . .
C44 C -0.1037(8) 0.7029(4) 0.57701(18) 0.0329(15) Uani 1 1 d . . . . .
C53 C 0.3477(9) 1.0159(4) 0.65497(16) 0.0342(16) Uani 1 1 d . . . . .
H53 H 0.452767 1.019833 0.664340 0.041 Uiso 1 1 calc R U . . .
C31 C 0.2230(9) 0.1989(4) 0.59284(17) 0.0366(17) Uani 1 1 d . . . . .
H31 H 0.324652 0.180439 0.589222 0.044 Uiso 1 1 calc R U . . .
C20 C -0.2619(9) 0.1417(4) 0.69502(17) 0.0336(15) Uani 1 1 d . . . . .
H20 H -0.364565 0.121598 0.692039 0.040 Uiso 1 1 calc R U . . .
C65 C -0.1479(9) 0.8426(4) 0.66331(16) 0.0317(15) Uani 1 1 d . . . . .
H65 H -0.227862 0.871315 0.652628 0.038 Uiso 1 1 calc R U . . .
C15 C 0.3192(8) 0.2151(4) 0.72699(16) 0.0305(15) Uani 1 1 d . . . . .
H15 H 0.315341 0.170907 0.738183 0.037 Uiso 1 1 calc R U . . .
C36 C -0.0135(8) 0.7799(4) 0.53779(16) 0.0321(16) Uani 1 1 d . . . . .
C48 C -0.2381(9) 1.0454(4) 0.61021(17) 0.0348(16) Uani 1 1 d . . . . .
H48 H -0.221869 1.091205 0.619724 0.042 Uiso 1 1 calc R U . . .
C14 C 0.4560(8) 0.2548(4) 0.72948(16) 0.0348(16) Uani 1 1 d . . . . .
H14 H 0.547164 0.238038 0.741844 0.042 Uiso 1 1 calc R U . . .
C30 C 0.0956(10) 0.1842(4) 0.57059(17) 0.0394(18) Uani 1 1 d . . . . .
H30 H 0.109174 0.153749 0.552485 0.047 Uiso 1 1 calc R U . . .
C59 C 0.3876(9) 0.7426(4) 0.66015(18) 0.0368(17) Uani 1 1 d . . . . .
H59 H 0.396237 0.728645 0.682473 0.044 Uiso 1 1 calc R U . . .
C18 C 0.0008(9) 0.1396(4) 0.72074(16) 0.0312(15) Uani 1 1 d . . . . .
H18 H 0.078928 0.117757 0.735122 0.037 Uiso 1 1 calc R U . . .
C52 C 0.2462(9) 1.0728(4) 0.65656(17) 0.0361(17) Uani 1 1 d . . . . .
H52 H 0.281610 1.115468 0.667129 0.043 Uiso 1 1 calc R U . . .
C45 C -0.2820(7) 0.9141(4) 0.58226(15) 0.0291(15) Uani 1 1 d . . . . .
H45 H -0.296804 0.868641 0.572333 0.035 Uiso 1 1 calc R U . . .
C34 C 0.2226(9) 0.9859(4) 0.48751(17) 0.0400(18) Uani 1 1 d . . . . .
H34A H 0.320219 0.965447 0.480082 0.060 Uiso 1 1 calc R U . . .
H34B H 0.245732 1.031791 0.498149 0.060 Uiso 1 1 calc R U . . .
H34C H 0.146683 0.992910 0.468718 0.060 Uiso 1 1 calc R U . . .
C39 C -0.1374(10) 0.6506(4) 0.5528(2) 0.0443(19) Uani 1 1 d . . . . .
C7 C 0.2304(10) 0.5695(5) 0.5950(2) 0.048(2) Uani 1 1 d . . . . .
H7 H 0.266449 0.617370 0.594423 0.058 Uiso 1 1 calc R U . . .
C47 C -0.3832(9) 1.0277(4) 0.59465(17) 0.0388(18) Uani 1 1 d . . . . .
H47 H -0.467128 1.061272 0.593696 0.047 Uiso 1 1 calc R U . . .
C19 C -0.1486(9) 0.1090(4) 0.71624(17) 0.0346(16) Uani 1 1 d . . . . .
H19 H -0.173083 0.066581 0.727461 0.041 Uiso 1 1 calc R U . . .
C29 C -0.0506(9) 0.2140(4) 0.57494(17) 0.0369(17) Uani 1 1 d . . . . .
H29 H -0.136697 0.205319 0.559444 0.044 Uiso 1 1 calc R U . . .
C38 C -0.1063(12) 0.6656(5) 0.5202(2) 0.057(2) Uani 1 1 d . . . . .
H38 H -0.129689 0.631269 0.503534 0.068 Uiso 1 1 calc R U . . .
C41 C -0.2331(10) 0.5701(5) 0.5931(2) 0.048(2) Uani 1 1 d . . . . .
H41 H -0.278283 0.525784 0.598649 0.058 Uiso 1 1 calc R U . . .
C26 C -0.3539(9) 0.2942(5) 0.58653(18) 0.0410(18) Uani 1 1 d . . . . .
H26 H -0.361933 0.262744 0.568339 0.049 Uiso 1 1 calc R U . . .
C62 C 0.0869(9) 0.7599(4) 0.69583(17) 0.0356(16) Uani 1 1 d . . . . .
H62 H 0.166486 0.731951 0.707041 0.043 Uiso 1 1 calc R U . . .
C25 C -0.4787(9) 0.3379(5) 0.59281(18) 0.046(2) Uani 1 1 d . . . . .
H25 H -0.573664 0.336224 0.579207 0.055 Uiso 1 1 calc R U . . .
C5 C 0.1530(9) 0.5865(4) 0.6515(2) 0.0401(18) Uani 1 1 d . . . . .
H5 H 0.184911 0.635014 0.651139 0.048 Uiso 1 1 calc R U . . .
C63 C -0.0532(10) 0.7731(4) 0.70983(17) 0.0415(19) Uani 1 1 d . . . . .
H63 H -0.070211 0.753301 0.730618 0.050 Uiso 1 1 calc R U . . .
C37 C -0.0428(11) 0.7292(5) 0.5128(2) 0.048(2) Uani 1 1 d . . . . .
H37 H -0.018358 0.739552 0.491018 0.058 Uiso 1 1 calc R U . . .
C58 C 0.5106(9) 0.7302(4) 0.6407(2) 0.0416(18) Uani 1 1 d . . . . .
H58 H 0.604701 0.708002 0.649458 0.050 Uiso 1 1 calc R U . . .
C8 C 0.2386(12) 0.5271(5) 0.5683(2) 0.055(2) Uani 1 1 d . . . . .
H8 H 0.278327 0.545557 0.548899 0.066 Uiso 1 1 calc R U . . .
C9 C 0.1881(11) 0.4559(5) 0.5694(2) 0.049(2) Uani 1 1 d . . . . .
H9 H 0.195347 0.426212 0.550833 0.059 Uiso 1 1 calc R U . . .
C40 C -0.2032(11) 0.5849(5) 0.5617(2) 0.052(2) Uani 1 1 d . . . . .
H40 H -0.227311 0.550148 0.545300 0.062 Uiso 1 1 calc R U . . .

loop_
_atom_site_aniso_label
_atom_site_aniso_U_11
_atom_site_aniso_U_22
_atom_site_aniso_U_33
_atom_site_aniso_U_23
_atom_site_aniso_U_13
_atom_site_aniso_U_12
Ir2 0.02966(15) 0.02498(15) 0.01774(12) -0.00043(10) 0.00320(10) -0.00189(11)
Ir1 0.03027(15) 0.02512(15) 0.01859(13) -0.00115(10) 0.00312(10) -0.00215(11)
P1 0.0440(11) 0.0384(11) 0.0345(9) -0.0045(8) -0.0086(8) 0.0052(9)
P2 0.0384(10) 0.0597(14) 0.0284(9) -0.0097(9) 0.0014(8) -0.0040(10)
F3 0.065(3) 0.037(3) 0.048(3) 0.005(2) -0.003(2) 0.014(2)
F6 0.050(3) 0.056(3) 0.071(3) -0.024(3) -0.018(2) 0.020(3)
F2 0.059(3) 0.043(3) 0.039(2) 0.002(2) -0.011(2) 0.001(2)
F4 0.048(3) 0.043(3) 0.072(3) 0.002(2) -0.016(2) -0.002(2)
F12 0.060(3) 0.061(3) 0.040(3) -0.016(2) -0.002(2) 0.003(3)
F8 0.052(3) 0.087(4) 0.035(2) -0.021(2) -0.003(2) 0.016(3)
F7 0.047(3) 0.053(3) 0.075(4) -0.019(3) 0.015(2) -0.010(2)
N13 0.036(3) 0.018(3) 0.024(3) 0.002(2) 0.007(2) 0.004(2)
N11 0.031(3) 0.036(3) 0.015(2) -0.001(2) 0.004(2) 0.000(2)
N4 0.040(3) 0.027(3) 0.012(2) -0.005(2) 0.004(2) 0.003(2)
F9 0.058(3) 0.086(4) 0.036(2) 0.006(2) 0.007(2) 0.015(3)
N6 0.035(3) 0.023(3) 0.023(3) -0.003(2) 0.004(2) -0.001(2)
F11 0.085(4) 0.074(4) 0.036(3) -0.005(2) -0.001(2) 0.022(3)
N14 0.037(3) 0.024(3) 0.023(3) -0.001(2) 0.001(2) -0.001(2)
F1 0.055(3) 0.075(4) 0.053(3) 0.008(3) 0.002(2) -0.014(3)
N7 0.029(3) 0.032(3) 0.017(2) 0.003(2) -0.008(2) -0.004(2)
N9 0.040(3) 0.037(3) 0.026(3) -0.003(2) 0.006(2) -0.004(3)
N8 0.037(3) 0.047(4) 0.025(3) -0.001(3) 0.005(2) 0.000(3)
N2 0.039(3) 0.031(3) 0.021(3) -0.004(2) 0.002(2) 0.008(3)
F5 0.061(3) 0.095(5) 0.036(3) -0.014(3) -0.011(2) 0.016(3)
N5 0.033(3) 0.020(3) 0.027(3) 0.001(2) 0.007(2) -0.004(2)
N12 0.034(3) 0.027(3) 0.027(3) -0.004(2) 0.001(2) 0.000(2)
C33 0.041(4) 0.030(4) 0.020(3) -0.005(3) 0.003(3) -0.005(3)
F10 0.044(3) 0.090(5) 0.094(5) -0.008(4) 0.004(3) -0.016(3)
N3 0.037(3) 0.026(3) 0.023(3) -0.001(2) 0.005(2) -0.001(2)
N10 0.029(3) 0.044(4) 0.020(3) 0.003(2) 0.008(2) 0.001(3)
N1 0.037(3) 0.039(3) 0.022(3) -0.005(2) -0.001(2) 0.003(3)
C66 0.037(4) 0.030(4) 0.016(3) -0.001(3) 0.005(2) -0.008(3)
C60 0.038(4) 0.026(4) 0.029(3) -0.002(3) -0.001(3) -0.005(3)
C28 0.040(4) 0.027(4) 0.024(3) -0.003(3) 0.001(3) 0.000(3)
C17 0.035(4) 0.027(3) 0.018(3) -0.002(2) 0.007(2) -0.005(3)
C22 0.033(3) 0.022(3) 0.020(3) 0.001(2) 0.007(2) 0.003(3)
C11 0.034(4) 0.031(4) 0.024(3) 0.008(3) 0.000(3) -0.001(3)
C2 0.027(3) 0.024(3) 0.025(3) -0.005(3) -0.004(2) -0.001(3)
C55 0.038(4) 0.032(4) 0.014(3) -0.004(2) 0.006(2) -0.008(3)
C49 0.040(4) 0.028(4) 0.020(3) 0.000(3) 0.007(3) -0.002(3)
C16 0.035(4) 0.024(3) 0.021(3) -0.002(2) 0.007(3) -0.002(3)
C51 0.043(4) 0.027(4) 0.024(3) 0.000(3) 0.007(3) 0.001(3)
C12 0.029(3) 0.032(4) 0.026(3) -0.001(3) 0.001(3) -0.008(3)
C13 0.030(4) 0.038(4) 0.031(3) 0.004(3) 0.003(3) -0.004(3)
C35 0.030(3) 0.039(4) 0.015(3) -0.002(3) 0.002(2) 0.001(3)
C56 0.038(4) 0.031(4) 0.027(3) 0.002(3) 0.003(3) 0.002(3)
C50 0.039(4) 0.035(4) 0.017(3) 0.001(3) 0.006(3) -0.003(3)
C3 0.026(3) 0.031(4) 0.032(3) -0.001(3) 0.000(3) -0.001(3)
C61 0.042(4) 0.028(4) 0.022(3) 0.002(3) 0.004(3) -0.009(3)
C10 0.043(4) 0.044(5) 0.029(4) 0.002(3) -0.001(3) -0.009(4)
C4 0.034(4) 0.027(4) 0.038(4) -0.006(3) -0.002(3) -0.005(3)
C54 0.036(4) 0.034(4) 0.023(3) 0.000(3) 0.003(3) -0.004(3)
C46 0.035(4) 0.042(4) 0.024(3) 0.003(3) 0.010(3) 0.002(3)
C42 0.041(4) 0.032(4) 0.045(4) 0.009(3) -0.006(3) 0.003(3)
C64 0.043(4) 0.048(5) 0.027(3) 0.002(3) 0.010(3) -0.011(4)
C6 0.036(4) 0.035(4) 0.034(4) 0.006(3) -0.001(3) -0.002(3)
C43 0.035(4) 0.021(3) 0.040(4) 0.000(3) -0.002(3) -0.003(3)
C27 0.032(4) 0.040(4) 0.021(3) -0.003(3) 0.002(3) 0.002(3)
C24 0.042(4) 0.045(5) 0.028(3) 0.002(3) 0.006(3) -0.001(4)
C57 0.038(4) 0.041(4) 0.037(4) 0.005(3) 0.005(3) 0.002(3)
C23 0.028(3) 0.032(4) 0.027(3) -0.001(3) -0.001(3) 0.004(3)
C21 0.040(4) 0.031(4) 0.025(3) -0.005(3) 0.005(3) -0.006(3)
C32 0.034(4) 0.036(4) 0.024(3) 0.000(3) 0.007(3) 0.005(3)
C1 0.050(4) 0.042(4) 0.022(3) -0.003(3) 0.004(3) 0.008(4)
C44 0.024(3) 0.033(4) 0.042(4) -0.001(3) 0.006(3) 0.002(3)
C53 0.040(4) 0.042(4) 0.021(3) 0.001(3) 0.005(3) -0.006(3)
C31 0.039(4) 0.041(4) 0.030(4) 0.004(3) 0.008(3) 0.005(3)
C20 0.034(4) 0.034(4) 0.033(4) -0.003(3) 0.004(3) -0.004(3)
C65 0.038(4) 0.033(4) 0.025(3) 0.001(3) 0.008(3) -0.005(3)
C15 0.038(4) 0.028(4) 0.026(3) 0.002(3) 0.004(3) 0.005(3)
C36 0.031(4) 0.041(4) 0.024(3) -0.013(3) -0.002(3) -0.008(3)
C48 0.042(4) 0.034(4) 0.029(3) 0.000(3) 0.013(3) 0.006(3)
C14 0.026(3) 0.052(5) 0.027(3) -0.009(3) -0.001(3) 0.006(3)
C30 0.054(5) 0.039(4) 0.025(3) -0.007(3) 0.004(3) 0.002(4)
C59 0.042(4) 0.037(4) 0.031(4) 0.009(3) -0.005(3) -0.002(3)
C18 0.044(4) 0.026(4) 0.024(3) -0.003(3) 0.003(3) -0.007(3)
C52 0.048(4) 0.032(4) 0.029(3) -0.004(3) 0.007(3) -0.011(3)
C45 0.023(3) 0.041(4) 0.023(3) 0.002(3) 0.001(2) 0.000(3)
C34 0.046(4) 0.048(5) 0.028(3) 0.010(3) 0.011(3) -0.005(4)
C39 0.052(5) 0.035(4) 0.047(5) -0.005(4) 0.008(4) -0.012(4)
C7 0.053(5) 0.038(5) 0.055(5) 0.011(4) 0.008(4) -0.012(4)
C47 0.045(4) 0.048(5) 0.024(3) 0.004(3) 0.010(3) 0.006(4)
C19 0.039(4) 0.033(4) 0.033(4) 0.003(3) 0.008(3) -0.003(3)
C29 0.042(4) 0.045(5) 0.024(3) -0.004(3) 0.005(3) -0.005(3)
C38 0.074(6) 0.052(6) 0.044(5) -0.020(4) 0.007(4) -0.022(5)
C41 0.050(5) 0.041(5) 0.053(5) 0.000(4) -0.002(4) -0.013(4)
C26 0.038(4) 0.057(5) 0.027(3) -0.008(3) -0.001(3) -0.007(4)
C62 0.043(4) 0.035(4) 0.028(3) 0.007(3) 0.000(3) -0.006(3)
C25 0.034(4) 0.072(6) 0.031(4) -0.010(4) -0.004(3) 0.003(4)
C5 0.043(4) 0.028(4) 0.049(4) 0.004(3) -0.001(3) -0.004(3)
C63 0.059(5) 0.045(5) 0.021(3) 0.005(3) 0.010(3) -0.013(4)
C37 0.058(5) 0.053(5) 0.034(4) -0.010(4) 0.007(4) -0.007(4)
C58 0.038(4) 0.040(5) 0.046(4) 0.014(4) -0.005(3) 0.002(4)
C8 0.067(6) 0.058(6) 0.042(5) 0.009(4) 0.019(4) -0.014(5)
C9 0.067(6) 0.047(5) 0.034(4) -0.002(4) 0.017(4) -0.007(4)
C40 0.062(6) 0.041(5) 0.053(5) -0.012(4) 0.003(4) -0.021(4)

loop_
_atom_type_symbol
_atom_type_description
_atom_type_scat_dispersion_real
_atom_type_scat_dispersion_imag
_atom_type_scat_source
C C 0.0181 0.0091 'International Tables Vol C Tables 4.2.6.8 and 6.1.1.4'
Cl Cl 0.3639 0.7018 'International Tables Vol C Tables 4.2.6.8 and 6.1.1.4'
F F 0.0727 0.0534 'International Tables Vol C Tables 4.2.6.8 and 6.1.1.4'
H H 0.0000 0.0000 'International Tables Vol C Tables 4.2.6.8 and 6.1.1.4'
Ir Ir -4.7710 6.5667 'International Tables Vol C Tables 4.2.6.8 and 6.1.1.4'
N N 0.0311 0.0180 'International Tables Vol C Tables 4.2.6.8 and 6.1.1.4'
P P 0.2955 0.4335 'International Tables Vol C Tables 4.2.6.8 and 6.1.1.4'

loop_
_exptl_crystal_face_index_h
_exptl_crystal_face_index_k
_exptl_crystal_face_index_l
_exptl_crystal_face_perp_dist
5 5 0 0.0785
-2 7 21 0.0541
-5 -6 -3 0.0151
0 -8 -20 0.0133
5 2 -6 0.0621
0 9 -24 0.0388
-5 2 -11 0.0266
-3 -5 21 0.0226
2 -5 23 0.0264

loop_
_geom_angle_atom_site_label_1
_geom_angle_atom_site_label_2
_geom_angle_atom_site_label_3
_geom_angle
_geom_angle_site_symmetry_1
_geom_angle_site_symmetry_3
_geom_angle_publ_flag
N13 Ir2 N11 87.9(2) . . ?
N13 Ir2 N12 101.1(2) . . ?
N11 Ir2 N12 74.7(2) . . ?
N14 Ir2 N13 171.0(2) . . ?
N14 Ir2 N11 98.4(2) . . ?
N14 Ir2 N12 86.9(2) . . ?
C66 Ir2 N13 93.5(2) . . ?
C66 Ir2 N11 178.1(3) . . ?
C66 Ir2 N14 80.4(3) . . ?
C66 Ir2 N12 103.8(2) . . ?
C55 Ir2 N13 80.0(3) . . ?
C55 Ir2 N11 95.5(2) . . ?
C55 Ir2 N14 92.9(3) . . ?
C55 Ir2 N12 170.0(2) . . ?
C55 Ir2 C66 86.0(3) . . ?
N4 Ir1 N5 75.0(2) . . ?
N6 Ir1 N4 86.2(2) . . ?
N6 Ir1 N7 171.8(2) . . ?
N6 Ir1 N5 96.4(2) . . ?
N7 Ir1 N4 99.9(2) . . ?
N7 Ir1 N5 90.5(2) . . ?
C33 Ir1 N4 179.5(3) . . ?
C33 Ir1 N6 93.5(3) . . ?
C33 Ir1 N7 80.3(3) . . ?
C33 Ir1 N5 105.4(2) . . ?
C22 Ir1 N4 93.8(2) . . ?
C22 Ir1 N6 80.5(2) . . ?
C22 Ir1 N7 93.6(2) . . ?
C22 Ir1 N5 168.6(2) . . ?
C22 Ir1 C33 85.8(3) . . ?
F3 P1 F6 178.6(3) . . ?
F3 P1 F1 90.6(3) . . ?
F2 P1 F3 90.0(3) . . ?
F2 P1 F6 89.2(3) . . ?
F2 P1 F4 89.8(3) . . ?
F2 P1 F1 88.8(3) . . ?
F4 P1 F3 89.7(3) . . ?
F4 P1 F6 89.2(3) . . ?
F4 P1 F1 178.6(3) . . ?
F1 P1 F6 90.6(3) . . ?
F5 P1 F3 90.6(3) . . ?
F5 P1 F6 90.1(3) . . ?
F5 P1 F2 179.0(3) . . ?
F5 P1 F4 90.9(3) . . ?
F5 P1 F1 90.4(3) . . ?
F12 P2 F8 178.9(3) . . ?
F12 P2 F9 89.7(3) . . ?
F12 P2 F10 89.8(3) . . ?
F8 P2 F9 89.4(3) . . ?
F8 P2 F10 89.6(3) . . ?
F7 P2 F12 90.0(3) . . ?
F7 P2 F8 90.7(3) . . ?
F7 P2 F9 89.4(3) . . ?
F7 P2 F11 90.2(3) . . ?
F7 P2 F10 179.4(4) . . ?
F9 P2 F10 90.0(3) . . ?
F11 P2 F12 90.7(3) . . ?
F11 P2 F8 90.2(3) . . ?
F11 P2 F9 179.5(4) . . ?
F11 P2 F10 90.3(4) . . ?
C49 N13 Ir2 115.9(5) . . ?
C45 N13 Ir2 124.3(5) . . ?
C45 N13 C49 119.7(6) . . ?
N10 N11 Ir2 134.5(4) . . ?
N10 N11 C35 108.7(5) . . ?
C35 N11 Ir2 116.2(5) . . ?
N3 N4 Ir1 134.4(4) . . ?
N3 N4 C2 108.9(5) . . ?
C2 N4 Ir1 115.3(4) . . ?
C16 N6 Ir1 116.0(4) . . ?
C16 N6 C12 119.5(6) . . ?
C12 N6 Ir1 124.4(5) . . ?
C60 N14 Ir2 115.3(5) . . ?
C56 N14 Ir2 125.0(5) . . ?
C56 N14 C60 119.1(6) . . ?
C27 N7 Ir1 115.0(5) . . ?
C23 N7 Ir1 124.5(4) . . ?
C23 N7 C27 120.5(6) . . ?
N8 N9 C34 122.8(6) . . ?
N10 N9 N8 114.7(6) . . ?
N10 N9 C34 122.1(6) . . ?
N9 N8 C35 102.1(6) . . ?
N3 N2 N1 115.9(5) . . ?
N3 N2 C1 121.9(6) . . ?
N1 N2 C1 122.2(6) . . ?
C11 N5 Ir1 130.0(4) . . ?
C3 N5 Ir1 113.4(4) . . ?
C3 N5 C11 116.5(6) . . ?
C44 N12 Ir2 130.0(4) . . ?
C36 N12 Ir2 112.9(5) . . ?
C36 N12 C44 116.8(6) . . ?
C28 C33 Ir1 114.0(5) . . ?
C32 C33 Ir1 128.0(5) . . ?
C32 C33 C28 118.0(6) . . ?
N2 N3 N4 102.9(5) . . ?
N9 N10 N11 104.1(5) . . ?
C2 N1 N2 100.6(6) . . ?
C61 C66 Ir2 113.8(5) . . ?
C65 C66 Ir2 127.4(5) . . ?
C65 C66 C61 118.9(6) . . ?
N14 C60 C61 114.2(6) . . ?
N14 C60 C59 120.8(7) . . ?
C59 C60 C61 125.1(6) . . ?
C33 C28 C27 114.9(6) . . ?
C29 C28 C33 121.3(7) . . ?
C29 C28 C27 123.6(6) . . ?
C22 C17 C16 115.7(6) . . ?
C18 C17 C22 120.2(6) . . ?
C18 C17 C16 124.0(6) . . ?
C17 C22 Ir1 113.7(5) . . ?
C21 C22 Ir1 127.8(5) . . ?
C21 C22 C17 118.4(6) . . ?
N5 C11 C10 120.0(7) . . ?
N5 C11 C6 121.3(6) . . ?
C10 C11 C6 118.8(6) . . ?
N4 C2 N1 111.7(6) . . ?
N4 C2 C3 119.7(6) . . ?
N1 C2 C3 128.4(6) . . ?
C50 C55 Ir2 114.2(5) . . ?
C50 C55 C54 119.8(6) . . ?
C54 C55 Ir2 126.0(5) . . ?
N13 C49 C50 113.0(6) . . ?
N13 C49 C48 120.1(7) . . ?
C48 C49 C50 126.9(7) . . ?
N6 C16 C17 114.0(6) . . ?
N6 C16 C15 120.1(6) . . ?
C15 C16 C17 125.9(6) . . ?
C50 C51 H51 120.7 . . ?
C52 C51 H51 120.7 . . ?
C52 C51 C50 118.7(7) . . ?
N6 C12 H12 119.3 . . ?
C13 C12 N6 121.4(7) . . ?
C13 C12 H12 119.3 . . ?
C12 C13 H13 120.1 . . ?
C12 C13 C14 119.8(7) . . ?
C14 C13 H13 120.1 . . ?
N11 C35 N8 110.3(6) . . ?
N11 C35 C36 120.5(6) . . ?
N8 C35 C36 129.2(6) . . ?
N14 C56 H56 119.1 . . ?
N14 C56 C57 121.9(6) . . ?
C57 C56 H56 119.1 . . ?
C55 C50 C49 116.9(6) . . ?
C55 C50 C51 120.8(7) . . ?
C51 C50 C49 122.3(7) . . ?
N5 C3 C2 114.8(6) . . ?
N5 C3 C4 125.5(6) . . ?
C4 C3 C2 119.7(6) . . ?
C66 C61 C60 115.4(6) . . ?
C62 C61 C66 120.2(7) . . ?
C62 C61 C60 124.2(7) . . ?
C11 C10 H10 119.7 . . ?
C9 C10 C11 120.6(8) . . ?
C9 C10 H10 119.7 . . ?
C3 C4 H4 121.0 . . ?
C5 C4 C3 117.9(7) . . ?
C5 C4 H4 121.0 . . ?
C55 C54 H54 120.3 . . ?
C55 C54 C53 119.4(7) . . ?
C53 C54 H54 120.3 . . ?
C45 C46 H46 120.5 . . ?
C47 C46 H46 120.5 . . ?
C47 C46 C45 119.1(7) . . ?
C43 C42 H42 119.8 . . ?
C43 C42 C41 120.4(8) . . ?
C41 C42 H42 119.8 . . ?
C65 C64 H64 119.9 . . ?
C63 C64 H64 119.9 . . ?
C63 C64 C65 120.2(7) . . ?
C11 C6 C7 119.7(7) . . ?
C11 C6 C5 119.1(7) . . ?
C5 C6 C7 121.2(7) . . ?
C42 C43 H43 119.3 . . ?
C42 C43 C44 121.4(7) . . ?
C44 C43 H43 119.3 . . ?
N7 C27 C28 114.4(6) . . ?
N7 C27 C26 119.6(7) . . ?
C26 C27 C28 126.0(6) . . ?
C23 C24 H24 120.5 . . ?
C23 C24 C25 119.0(7) . . ?
C25 C24 H24 120.5 . . ?
C56 C57 H57 120.6 . . ?
C56 C57 C58 118.8(7) . . ?
C58 C57 H57 120.6 . . ?
N7 C23 C24 121.4(7) . . ?
N7 C23 H23 119.3 . . ?
C24 C23 H23 119.3 . . ?
C22 C21 H21 119.5 . . ?
C22 C21 C20 121.0(7) . . ?
C20 C21 H21 119.5 . . ?
C33 C32 H32 119.7 . . ?
C31 C32 C33 120.5(7) . . ?
C31 C32 H32 119.7 . . ?
N2 C1 H1A 109.5 . . ?
N2 C1 H1B 109.5 . . ?
N2 C1 H1C 109.5 . . ?
H1A C1 H1B 109.5 . . ?
H1A C1 H1C 109.5 . . ?
H1B C1 H1C 109.5 . . ?
N12 C44 C43 120.4(7) . . ?
N12 C44 C39 121.3(7) . . ?
C43 C44 C39 118.2(7) . . ?
C54 C53 H53 119.7 . . ?
C52 C53 C54 120.7(7) . . ?
C52 C53 H53 119.7 . . ?
C32 C31 H31 119.9 . . ?
C32 C31 C30 120.2(7) . . ?
C30 C31 H31 119.9 . . ?
C21 C20 H20 119.6 . . ?
C21 C20 C19 120.9(7) . . ?
C19 C20 H20 119.6 . . ?
C66 C65 H65 120.0 . . ?
C64 C65 C66 120.0(7) . . ?
C64 C65 H65 120.0 . . ?
C16 C15 H15 119.5 . . ?
C14 C15 C16 121.0(7) . . ?
C14 C15 H15 119.5 . . ?
N12 C36 C35 115.3(6) . . ?
N12 C36 C37 124.1(7) . . ?
C37 C36 C35 120.6(7) . . ?
C49 C48 H48 120.3 . . ?
C47 C48 C49 119.4(7) . . ?
C47 C48 H48 120.3 . . ?
C13 C14 H14 120.9 . . ?
C15 C14 C13 118.1(7) . . ?
C15 C14 H14 120.9 . . ?
C31 C30 H30 120.0 . . ?
C29 C30 C31 119.9(7) . . ?
C29 C30 H30 120.0 . . ?
C60 C59 H59 120.0 . . ?
C58 C59 C60 120.1(7) . . ?
C58 C59 H59 120.0 . . ?
C17 C18 H18 119.8 . . ?
C17 C18 C19 120.4(7) . . ?
C19 C18 H18 119.8 . . ?
C51 C52 H52 119.7 . . ?
C53 C52 C51 120.5(7) . . ?
C53 C52 H52 119.7 . . ?
N13 C45 C46 121.7(7) . . ?
N13 C45 H45 119.2 . . ?
C46 C45 H45 119.2 . . ?
N9 C34 H34A 109.5 . . ?
N9 C34 H34B 109.5 . . ?
N9 C34 H34C 109.5 . . ?
H34A C34 H34B 109.5 . . ?
H34A C34 H34C 109.5 . . ?
H34B C34 H34C 109.5 . . ?
C38 C39 C44 119.2(7) . . ?
C38 C39 C40 121.5(8) . . ?
C40 C39 C44 119.3(8) . . ?
C6 C7 H7 119.9 . . ?
C8 C7 C6 120.3(8) . . ?
C8 C7 H7 119.9 . . ?
C46 C47 C48 120.1(7) . . ?
C46 C47 H47 120.0 . . ?
C48 C47 H47 120.0 . . ?
C20 C19 H19 120.5 . . ?
C18 C19 C20 119.1(7) . . ?
C18 C19 H19 120.5 . . ?
C28 C29 C30 119.9(7) . . ?
C28 C29 H29 120.0 . . ?
C30 C29 H29 120.0 . . ?
C39 C38 H38 120.3 . . ?
C37 C38 C39 119.5(8) . . ?
C37 C38 H38 120.3 . . ?
C42 C41 H41 120.5 . . ?
C40 C41 C42 118.9(8) . . ?
C40 C41 H41 120.5 . . ?
C27 C26 H26 120.1 . . ?
C25 C26 C27 119.8(7) . . ?
C25 C26 H26 120.1 . . ?
C61 C62 H62 120.2 . . ?
C63 C62 C61 119.5(7) . . ?
C63 C62 H62 120.2 . . ?
C24 C25 H25 120.2 . . ?
C26 C25 C24 119.6(7) . . ?
C26 C25 H25 120.2 . . ?
C4 C5 C6 119.6(7) . . ?
C4 C5 H5 120.2 . . ?
C6 C5 H5 120.2 . . ?
C64 C63 H63 119.4 . . ?
C62 C63 C64 121.2(7) . . ?
C62 C63 H63 119.4 . . ?
C36 C37 H37 120.4 . . ?
C38 C37 C36 119.1(8) . . ?
C38 C37 H37 120.4 . . ?
C57 C58 H58 120.4 . . ?
C59 C58 C57 119.2(7) . . ?
C59 C58 H58 120.4 . . ?
C7 C8 H8 120.1 . . ?
C7 C8 C9 119.8(8) . . ?
C9 C8 H8 120.1 . . ?
C10 C9 C8 120.7(8) . . ?
C10 C9 H9 119.6 . . ?
C8 C9 H9 119.6 . . ?
C39 C40 H40 119.1 . . ?
C41 C40 C39 121.8(8) . . ?
C41 C40 H40 119.1 . . ?

loop_
_geom_bond_atom_site_label_1
_geom_bond_atom_site_label_2
_geom_bond_distance
_geom_bond_site_symmetry_2
_geom_bond_publ_flag
Ir2 N13 2.061(5) . ?
Ir2 N11 2.129(5) . ?
Ir2 N14 2.042(6) . ?
Ir2 N12 2.303(6) . ?
Ir2 C66 2.027(6) . ?
Ir2 C55 2.024(7) . ?
Ir1 N4 2.137(5) . ?
Ir1 N6 2.054(6) . ?
Ir1 N7 2.055(5) . ?
Ir1 N5 2.279(5) . ?
Ir1 C33 2.023(6) . ?
Ir1 C22 2.016(6) . ?
P1 F3 1.600(5) . ?
P1 F6 1.613(5) . ?
P1 F2 1.597(5) . ?
P1 F4 1.599(6) . ?
P1 F1 1.608(6) . ?
P1 F5 1.596(5) . ?
P2 F12 1.598(5) . ?
P2 F8 1.600(5) . ?
P2 F7 1.592(5) . ?
P2 F9 1.602(5) . ?
P2 F11 1.593(6) . ?
P2 F10 1.603(6) . ?
N13 C49 1.363(9) . ?
N13 C45 1.358(9) . ?
N11 N10 1.327(8) . ?
N11 C35 1.336(8) . ?
N4 N3 1.330(7) . ?
N4 C2 1.334(8) . ?
N6 C16 1.360(8) . ?
N6 C12 1.366(8) . ?
N14 C60 1.369(8) . ?
N14 C56 1.351(9) . ?
N7 C27 1.368(8) . ?
N7 C23 1.342(9) . ?
N9 N8 1.324(9) . ?
N9 N10 1.323(8) . ?
N9 C34 1.465(9) . ?
N8 C35 1.346(8) . ?
N2 N3 1.327(8) . ?
N2 N1 1.339(8) . ?
N2 C1 1.455(8) . ?
N5 C11 1.381(8) . ?
N5 C3 1.344(9) . ?
N12 C44 1.390(9) . ?
N12 C36 1.345(9) . ?
C33 C28 1.412(10) . ?
C33 C32 1.399(10) . ?
N1 C2 1.338(8) . ?
C66 C61 1.411(10) . ?
C66 C65 1.402(10) . ?
C60 C61 1.456(10) . ?
C60 C59 1.381(10) . ?
C28 C27 1.470(10) . ?
C28 C29 1.383(9) . ?
C17 C22 1.428(9) . ?
C17 C16 1.457(9) . ?
C17 C18 1.392(9) . ?
C22 C21 1.380(10) . ?
C11 C10 1.396(10) . ?
C11 C6 1.409(10) . ?
C2 C3 1.460(9) . ?
C55 C50 1.383(10) . ?
C55 C54 1.388(10) . ?
C49 C50 1.469(10) . ?
C49 C48 1.390(10) . ?
C16 C15 1.380(10) . ?
C51 H51 0.9500 . ?
C51 C50 1.408(10) . ?
C51 C52 1.389(11) . ?
C12 H12 0.9500 . ?
C12 C13 1.366(10) . ?
C13 H13 0.9500 . ?
C13 C14 1.399(11) . ?
C35 C36 1.436(10) . ?
C56 H56 0.9500 . ?
C56 C57 1.383(10) . ?
C3 C4 1.395(10) . ?
C61 C62 1.399(9) . ?
C10 H10 0.9500 . ?
C10 C9 1.375(10) . ?
C4 H4 0.9500 . ?
C4 C5 1.362(11) . ?
C54 H54 0.9500 . ?
C54 C53 1.400(10) . ?
C46 H46 0.9500 . ?
C46 C45 1.377(10) . ?
C46 C47 1.368(11) . ?
C42 H42 0.9500 . ?
C42 C43 1.379(10) . ?
C42 C41 1.409(12) . ?
C64 H64 0.9500 . ?
C64 C65 1.395(9) . ?
C64 C63 1.380(12) . ?
C6 C7 1.419(11) . ?
C6 C5 1.417(11) . ?
C43 H43 0.9500 . ?
C43 C44 1.397(10) . ?
C27 C26 1.380(10) . ?
C24 H24 0.9500 . ?
C24 C23 1.368(10) . ?
C24 C25 1.387(11) . ?
C57 H57 0.9500 . ?
C57 C58 1.394(10) . ?
C23 H23 0.9500 . ?
C21 H21 0.9500 . ?
C21 C20 1.389(10) . ?
C32 H32 0.9500 . ?
C32 C31 1.395(10) . ?
C1 H1A 0.9800 . ?
C1 H1B 0.9800 . ?
C1 H1C 0.9800 . ?
C44 C39 1.412(11) . ?
C53 H53 0.9500 . ?
C53 C52 1.375(11) . ?
C31 H31 0.9500 . ?
C31 C30 1.396(11) . ?
C20 H20 0.9500 . ?
C20 C19 1.395(10) . ?
C65 H65 0.9500 . ?
C15 H15 0.9500 . ?
C15 C14 1.377(10) . ?
C36 C37 1.409(10) . ?
C48 H48 0.9500 . ?
C48 C47 1.390(11) . ?
C14 H14 0.9500 . ?
C30 H30 0.9500 . ?
C30 C29 1.384(11) . ?
C59 H59 0.9500 . ?
C59 C58 1.376(11) . ?
C18 H18 0.9500 . ?
C18 C19 1.393(10) . ?
C52 H52 0.9500 . ?
C45 H45 0.9500 . ?
C34 H34A 0.9800 . ?
C34 H34B 0.9800 . ?
C34 H34C 0.9800 . ?
C39 C38 1.408(12) . ?
C39 C40 1.412(11) . ?
C7 H7 0.9500 . ?
C7 C8 1.361(13) . ?
C47 H47 0.9500 . ?
C19 H19 0.9500 . ?
C29 H29 0.9500 . ?
C38 H38 0.9500 . ?
C38 C37 1.353(12) . ?
C41 H41 0.9500 . ?
C41 C40 1.359(12) . ?
C26 H26 0.9500 . ?
C26 C25 1.377(11) . ?
C62 H62 0.9500 . ?
C62 C63 1.377(11) . ?
C25 H25 0.9500 . ?
C5 H5 0.9500 . ?
C63 H63 0.9500 . ?
C37 H37 0.9500 . ?
C58 H58 0.9500 . ?
C8 H8 0.9500 . ?
C8 C9 1.405(12) . ?
C9 H9 0.9500 . ?
C40 H40 0.9500 . ?

loop_
_geom_torsion_atom_site_label_1
_geom_torsion_atom_site_label_2
_geom_torsion_atom_site_label_3
_geom_torsion_atom_site_label_4
_geom_torsion
_geom_torsion_site_symmetry_1
_geom_torsion_site_symmetry_2
_geom_torsion_site_symmetry_3
_geom_torsion_site_symmetry_4
_geom_torsion_publ_flag
Ir2 N13 C49 C50 1.9(7) . . . . ?
Ir2 N13 C49 C48 -178.1(5) . . . . ?
Ir2 N13 C45 C46 176.9(5) . . . . ?
Ir2 N11 N10 N9 -171.0(5) . . . . ?
Ir2 N11 C35 N8 173.4(4) . . . . ?
Ir2 N11 C35 C36 -7.7(8) . . . . ?
Ir2 N14 C60 C61 10.8(8) . . . . ?
Ir2 N14 C60 C59 -169.6(6) . . . . ?
Ir2 N14 C56 C57 171.9(6) . . . . ?
Ir2 N12 C44 C43 5.1(10) . . . . ?
Ir2 N12 C44 C39 -173.8(6) . . . . ?
Ir2 N12 C36 C35 -2.5(8) . . . . ?
Ir2 N12 C36 C37 173.9(6) . . . . ?
Ir2 C66 C61 C60 -1.0(8) . . . . ?
Ir2 C66 C61 C62 -177.5(5) . . . . ?
Ir2 C66 C65 C64 178.1(6) . . . . ?
Ir2 C55 C50 C49 -2.3(7) . . . . ?
Ir2 C55 C50 C51 179.6(5) . . . . ?
Ir2 C55 C54 C53 -179.4(5) . . . . ?
Ir1 N4 N3 N2 165.7(5) . . . . ?
Ir1 N4 C2 N1 -168.5(4) . . . . ?
Ir1 N4 C2 C3 14.8(8) . . . . ?
Ir1 N6 C16 C17 -3.5(7) . . . . ?
Ir1 N6 C16 C15 177.2(5) . . . . ?
Ir1 N6 C12 C13 -176.7(5) . . . . ?
Ir1 N7 C27 C28 -8.3(8) . . . . ?
Ir1 N7 C27 C26 173.3(6) . . . . ?
Ir1 N7 C23 C24 -175.8(5) . . . . ?
Ir1 N5 C11 C10 3.7(10) . . . . ?
Ir1 N5 C11 C6 -175.8(5) . . . . ?
Ir1 N5 C3 C2 -2.3(7) . . . . ?
Ir1 N5 C3 C4 176.4(6) . . . . ?
Ir1 C33 C28 C27 8.9(8) . . . . ?
Ir1 C33 C28 C29 -176.3(6) . . . . ?
Ir1 C33 C32 C31 177.4(6) . . . . ?
Ir1 C22 C21 C20 -174.4(5) . . . . ?
N13 C49 C50 C55 0.3(8) . . . . ?
N13 C49 C50 C51 178.3(6) . . . . ?
N13 C49 C48 C47 1.1(10) . . . . ?
N11 C35 C36 N12 6.9(10) . . . . ?
N11 C35 C36 C37 -169.7(7) . . . . ?
N4 C2 C3 N5 -8.1(9) . . . . ?
N4 C2 C3 C4 173.1(6) . . . . ?
N6 C16 C15 C14 -0.1(10) . . . . ?
N6 C12 C13 C14 -0.5(10) . . . . ?
N14 C60 C61 C66 -6.4(9) . . . . ?
N14 C60 C61 C62 170.0(7) . . . . ?
N14 C60 C59 C58 -2.6(11) . . . . ?
N14 C56 C57 C58 -3.5(12) . . . . ?
N7 C27 C26 C25 2.7(12) . . . . ?
N9 N8 C35 N11 -0.9(8) . . . . ?
N9 N8 C35 C36 -179.6(7) . . . . ?
N8 N9 N10 N11 -0.3(8) . . . . ?
N8 C35 C36 N12 -174.5(7) . . . . ?
N8 C35 C36 C37 8.9(12) . . . . ?
N2 N1 C2 N4 -0.3(7) . . . . ?
N2 N1 C2 C3 176.1(7) . . . . ?
N5 C11 C10 C9 -177.7(8) . . . . ?
N5 C11 C6 C7 177.4(7) . . . . ?
N5 C11 C6 C5 -3.4(11) . . . . ?
N5 C3 C4 C5 1.5(11) . . . . ?
N12 C44 C39 C38 0.1(13) . . . . ?
N12 C44 C39 C40 -179.1(8) . . . . ?
N12 C36 C37 C38 1.8(14) . . . . ?
C33 C28 C27 N7 -0.3(9) . . . . ?
C33 C28 C27 C26 177.9(7) . . . . ?
C33 C28 C29 C30 -0.8(11) . . . . ?
C33 C32 C31 C30 -1.9(11) . . . . ?
N3 N4 C2 N1 -0.1(8) . . . . ?
N3 N4 C2 C3 -176.8(6) . . . . ?
N3 N2 N1 C2 0.7(7) . . . . ?
N10 N11 C35 N8 0.8(8) . . . . ?
N10 N11 C35 C36 179.6(6) . . . . ?
N10 N9 N8 C35 0.8(8) . . . . ?
N1 N2 N3 N4 -0.7(7) . . . . ?
N1 C2 C3 N5 175.8(7) . . . . ?
N1 C2 C3 C4 -3.0(11) . . . . ?
C66 C61 C62 C63 -1.2(11) . . . . ?
C60 N14 C56 C57 0.6(11) . . . . ?
C60 C61 C62 C63 -177.4(7) . . . . ?
C60 C59 C58 C57 -0.4(12) . . . . ?
C28 C33 C32 C31 -0.9(11) . . . . ?
C28 C27 C26 C25 -175.5(8) . . . . ?
C17 C22 C21 C20 2.0(10) . . . . ?
C17 C16 C15 C14 -179.4(6) . . . . ?
C17 C18 C19 C20 0.0(10) . . . . ?
C22 C17 C16 N6 3.6(8) . . . . ?
C22 C17 C16 C15 -177.1(6) . . . . ?
C22 C17 C18 C19 0.1(10) . . . . ?
C22 C21 C20 C19 -1.9(11) . . . . ?
C11 N5 C3 C2 176.9(6) . . . . ?
C11 N5 C3 C4 -4.3(10) . . . . ?
C11 C10 C9 C8 -1.2(14) . . . . ?
C11 C6 C7 C8 1.8(13) . . . . ?
C11 C6 C5 C4 0.4(11) . . . . ?
C2 N4 N3 N2 0.4(7) . . . . ?
C2 C3 C4 C5 -179.8(7) . . . . ?
C55 C54 C53 C52 0.5(10) . . . . ?
C49 N13 C45 C46 -0.4(9) . . . . ?
C49 C48 C47 C46 -0.6(10) . . . . ?
C16 N6 C12 C13 1.7(10) . . . . ?
C16 C17 C22 Ir1 -2.0(7) . . . . ?
C16 C17 C22 C21 -178.8(6) . . . . ?
C16 C17 C18 C19 177.6(6) . . . . ?
C16 C15 C14 C13 1.3(10) . . . . ?
C12 N6 C16 C17 178.0(6) . . . . ?
C12 N6 C16 C15 -1.4(9) . . . . ?
C12 C13 C14 C15 -1.0(10) . . . . ?
C35 N11 N10 N9 -0.3(7) . . . . ?
C35 C36 C37 C38 178.1(8) . . . . ?
C56 N14 C60 C61 -177.0(6) . . . . ?
C56 N14 C60 C59 2.5(10) . . . . ?
C56 C57 C58 C59 3.4(12) . . . . ?
C50 C55 C54 C53 -0.7(9) . . . . ?
C50 C49 C48 C47 -178.9(6) . . . . ?
C50 C51 C52 C53 0.5(10) . . . . ?
C3 N5 C11 C10 -175.4(7) . . . . ?
C3 N5 C11 C6 5.1(10) . . . . ?
C3 C4 C5 C6 0.6(11) . . . . ?
C61 C66 C65 C64 -2.4(10) . . . . ?
C61 C60 C59 C58 176.9(7) . . . . ?
C61 C62 C63 C64 -1.1(12) . . . . ?
C10 C11 C6 C7 -2.1(11) . . . . ?
C10 C11 C6 C5 177.2(7) . . . . ?
C54 C55 C50 C49 178.8(6) . . . . ?
C54 C55 C50 C51 0.8(9) . . . . ?
C54 C53 C52 C51 -0.4(10) . . . . ?
C42 C43 C44 N12 179.6(7) . . . . ?
C42 C43 C44 C39 -1.4(11) . . . . ?
C42 C41 C40 C39 -0.6(14) . . . . ?
C6 C11 C10 C9 1.8(12) . . . . ?
C6 C7 C8 C9 -1.2(15) . . . . ?
C43 C42 C41 C40 1.1(13) . . . . ?
C43 C44 C39 C38 -178.8(8) . . . . ?
C43 C44 C39 C40 1.9(12) . . . . ?
C27 N7 C23 C24 0.9(10) . . . . ?
C27 C28 C29 C30 173.6(7) . . . . ?
C27 C26 C25 C24 1.0(13) . . . . ?
C23 N7 C27 C28 174.7(6) . . . . ?
C23 N7 C27 C26 -3.7(10) . . . . ?
C23 C24 C25 C26 -3.8(12) . . . . ?
C21 C20 C19 C18 0.8(11) . . . . ?
C32 C33 C28 C27 -172.6(6) . . . . ?
C32 C33 C28 C29 2.2(11) . . . . ?
C32 C31 C30 C29 3.3(12) . . . . ?
C1 N2 N3 N4 177.4(6) . . . . ?
C1 N2 N1 C2 -177.4(6) . . . . ?
C44 N12 C36 C35 -177.2(6) . . . . ?
C44 N12 C36 C37 -0.8(11) . . . . ?
C44 C39 C38 C37 0.9(15) . . . . ?
C44 C39 C40 C41 -1.0(14) . . . . ?
C31 C30 C29 C28 -2.0(12) . . . . ?
C65 C66 C61 C60 179.5(6) . . . . ?
C65 C66 C61 C62 2.9(10) . . . . ?
C65 C64 C63 C62 1.6(12) . . . . ?
C36 N12 C44 C43 178.7(7) . . . . ?
C36 N12 C44 C39 -0.2(10) . . . . ?
C48 C49 C50 C55 -179.8(6) . . . . ?
C48 C49 C50 C51 -1.8(10) . . . . ?
C59 C60 C61 C66 174.0(7) . . . . ?
C59 C60 C61 C62 -9.6(12) . . . . ?
C18 C17 C22 Ir1 175.8(5) . . . . ?
C18 C17 C22 C21 -1.1(9) . . . . ?
C18 C17 C16 N6 -174.1(6) . . . . ?
C18 C17 C16 C15 5.3(10) . . . . ?
C52 C51 C50 C55 -0.6(10) . . . . ?
C52 C51 C50 C49 -178.6(6) . . . . ?
C45 N13 C49 C50 179.5(5) . . . . ?
C45 N13 C49 C48 -0.5(9) . . . . ?
C45 C46 C47 C48 -0.3(10) . . . . ?
C34 N9 N8 C35 174.7(7) . . . . ?
C34 N9 N10 N11 -174.4(6) . . . . ?
C39 C38 C37 C36 -1.8(15) . . . . ?
C7 C6 C5 C4 179.6(8) . . . . ?
C7 C8 C9 C10 0.9(15) . . . . ?
C47 C46 C45 N13 0.8(10) . . . . ?
C29 C28 C27 N7 -175.0(7) . . . . ?
C29 C28 C27 C26 3.2(12) . . . . ?
C38 C39 C40 C41 179.8(10) . . . . ?
C41 C42 C43 C44 -0.1(12) . . . . ?
C25 C24 C23 N7 2.9(11) . . . . ?
C5 C6 C7 C8 -177.4(9) . . . . ?
C63 C64 C65 C66 0.2(11) . . . . ?
C40 C39 C38 C37 -179.9(9) . . . . ?

loop_
_exptl_oxdiff_crystal_face_indexfrac_h
_exptl_oxdiff_crystal_face_indexfrac_k
_exptl_oxdiff_crystal_face_indexfrac_l
_exptl_oxdiff_crystal_face_x
_exptl_oxdiff_crystal_face_y
_exptl_oxdiff_crystal_face_z
5.0911 4.6015 0.0649 0.2414 -0.2539 -0.9366
-1.5208 7.0457 20.8702 0.6472 -0.6830 0.3386
-4.7925 -5.6065 -3.2237 -0.3361 0.3539 0.8728
0.4071 -7.8401 -20.3582 -0.6819 0.7194 -0.1323
5.4086 1.5106 -5.6288 -0.0275 -0.0640 -0.9976
0.1092 8.5815 -24.1594 0.6519 0.8928 -0.3159
-4.7242 2.1070 -11.3717 0.2740 0.6589 0.7006
-3.0960 -4.5255 20.6239 -0.2513 -0.6076 0.7535
1.7209 -4.6424 22.5622 -0.3825 -0.9219 -0.0621

loop_
_smtbx_masks_void_nr
_smtbx_masks_void_average_x
_smtbx_masks_void_average_y
_smtbx_masks_void_average_z
_smtbx_masks_void_volume
_smtbx_masks_void_count_electrons
_smtbx_masks_void_content
1 -0.088 0.000 0.000 200.4 57.8 '1.5 CH2Cl2'
2 -0.002 0.500 0.500 200.4 57.8 '1.5 CH2Cl2'
3 0.393 0.070 0.292 47.6 2.0 ?
4 0.393 0.430 0.792 47.6 2.0 ?
5 0.607 0.570 0.208 47.6 2.0 ?
6 0.607 0.930 0.708 47.6 2.0 ?
